data_4323660
loop_
_publ_author_name
'Achim M\"uller'
'Roberta Sessoli'
'Erich Krickemeyer'
'Hartmut B\"ogge'
'Jochen Meyer'
'Dante Gatteschi'
'Luca Pardi'
'J\"org Westphal'
'Kai Hovemeier'
'Ralf Rohlfing'
'Joachim D\"oring'
'Frank Hellweg'
'Christian Beugholt'
'Marc Schmidtmann'

_publ_section_title
;
 Polyoxovanadates: High-Nuclearity Spin Clusters with Interesting
 Host-Guest Systems and Different Electron Populations. Synthesis, Spin
 Organization, Magnetochemistry, and Spectroscopic Studies
;
_journal_name_full 'Inorganic Chemistry'
_journal_page_first 5239
_journal_page_last 5250
_journal_paper_doi 10.1021/ic9703641
_journal_volume 36
_journal_year 1997
_chemical_formula_sum 'Cs9 H26 I O54 V18'
_chemical_formula_weight 3130.22
_chemical_name_systematic
; 
 ? 
;
_space_group_IT_number 15
_symmetry_cell_setting monoclinic
_symmetry_space_group_name_Hall '-C 2yc'
_symmetry_space_group_name_H-M 'C 1 2/c 1'
_atom_sites_solution_hydrogens geom
_atom_sites_solution_primary direct
_atom_sites_solution_secondary difmap
_audit_creation_method SHELXL
_cell_angle_alpha 90.00
_cell_angle_beta 111.409(14)
_cell_angle_gamma 90.00
_cell_formula_units_Z 4
_cell_length_a 22.391(5)
_cell_length_b 12.960(2)
_cell_length_c 23.352(5)
_cell_measurement_reflns_used 15
_cell_measurement_temperature 293(2)
_cell_measurement_theta_max 15
_cell_measurement_theta_min 10
_cell_volume 6309(2)
_computing_structure_refinement 'SHELXL-93 (Sheldrick, 1993)'
_computing_structure_solution 'SHELXS-86 (Sheldrick, 1990)'
_diffrn_ambient_temperature 293(2)
_diffrn_radiation_monochromator graphite
_diffrn_radiation_source 'fine-focus sealed tube'
_diffrn_radiation_type MoK\a
_diffrn_radiation_wavelength 0.71073
_diffrn_reflns_av_R_equivalents 0.015
_diffrn_reflns_av_sigmaI/netI 0.0437
_diffrn_reflns_limit_h_max 24
_diffrn_reflns_limit_h_min -26
_diffrn_reflns_limit_k_max 15
_diffrn_reflns_limit_k_min 0
_diffrn_reflns_limit_l_max 27
_diffrn_reflns_limit_l_min 0
_diffrn_reflns_number 5550
_diffrn_reflns_theta_max 24.99
_diffrn_reflns_theta_min 2.16
_diffrn_standards_decay_% 0
_diffrn_standards_interval_count 100
_diffrn_standards_number 3
_exptl_absorpt_coefficient_mu 8.237
_exptl_absorpt_correction_T_max 0.099
_exptl_absorpt_correction_T_min 0.076
_exptl_absorpt_correction_type semi_empirical
_exptl_crystal_density_diffrn 3.296
_exptl_crystal_F_000 5680
_exptl_crystal_size_max 0.2
_exptl_crystal_size_mid 0.1
_exptl_crystal_size_min 0.1
_refine_diff_density_max 2.150
_refine_diff_density_min -2.518
_refine_diff_density_rms 0.244
_refine_ls_extinction_method none
_refine_ls_goodness_of_fit_all 1.179
_refine_ls_goodness_of_fit_obs 1.276
_refine_ls_matrix_type full
_refine_ls_number_parameters 358
_refine_ls_number_reflns 5532
_refine_ls_number_restraints 0
_refine_ls_restrained_S_all 1.265
_refine_ls_restrained_S_obs 1.276
_refine_ls_R_factor_all 0.0769
_refine_ls_R_factor_obs 0.0561
_refine_ls_shift/esd_max 0.122
_refine_ls_shift/esd_mean 0.006
_refine_ls_structure_factor_coef Fsqd
_refine_ls_weighting_details 'w=1/[\s^2^(Fo^2^)+(0.1000P)^2^+0.0000P] where P=(Fo^2^+2Fc^2^)/3'
_refine_ls_weighting_scheme calc
_refine_ls_wR_factor_all 0.1905
_refine_ls_wR_factor_obs 0.1636
_reflns_number_observed 4073
_reflns_number_total 5550
_reflns_observed_criterion >2sigma(I)
_cod_data_source_file ic9703641_13.cif
_cod_data_source_block voics_5d
_cod_depositor_comments
;
The following automatic conversions were performed:

'_refine_ls_weighting_scheme' value 'calc
w=1/[\s^2^(Fo^2^)+(0.1000P)^2^+0.0000P] where P=(Fo^2^+2Fc^2^)/3' was
changed to 'calc'. New tag '_refine_ls_weighting_details' was
created. The value of the new tag was set to
'w=1/[\s^2^(Fo^2^)+(0.1000P)^2^+0.0000P] where P=(Fo^2^+2Fc^2^)/3'.

Automatic conversion script
Id: cif_fix_values 3143 2015-03-26 13:38:13Z robertas 
;
_cod_original_cell_volume 6308.9(21)
_cod_original_formula_sum 'H26 Cs9 I O54 V18'
_cod_database_code 4323660

loop_
_symmetry_equiv_pos_as_xyz
'x, y, z'
'x, -y, z+1/2'
'x+1/2, y+1/2, z'
'x+1/2, -y+1/2, z+1/2'
'-x, -y, -z'
'-x, y, -z-1/2'
'-x+1/2, -y+1/2, -z'
'-x+1/2, y+1/2, -z-1/2'

loop_
_atom_site_aniso_label
_atom_site_aniso_U_11
_atom_site_aniso_U_22
_atom_site_aniso_U_33
_atom_site_aniso_U_23
_atom_site_aniso_U_13
_atom_site_aniso_U_12
Cs1 0.0557(6) 0.0362(5) 0.0854(8) -0.0017(5) 0.0304(6) -0.0008(4)
Cs2 0.0802(7) 0.0518(6) 0.0355(5) 0.0031(4) 0.0299(5) -0.0131(5)
Cs3 0.0456(5) 0.0778(7) 0.0447(5) 0.0026(5) 0.0168(4) -0.0110(5)
Cs4 0.0569(10) 0.164(2) 0.0834(13) 0.0620(14) 0.0186(9) 0.0259(12)
Cs5 0.0582(6) 0.0701(7) 0.0667(7) -0.0023(5) 0.0282(5) 0.0278(5)
I 0.0267(5) 0.0239(5) 0.0268(5) 0.000 0.0117(4) 0.000
V1 0.0227(10) 0.0282(10) 0.0334(10) 0.0000(8) 0.0144(8) 0.0004(8)
V2 0.0248(10) 0.0206(10) 0.0251(10) 0.0015(8) 0.0087(8) 0.0048(8)
V3 0.0214(9) 0.0245(10) 0.0213(9) 0.0008(7) 0.0069(8) -0.0021(7)
V4 0.0243(10) 0.0226(10) 0.0242(10) 0.0021(8) 0.0129(8) -0.0010(8)
V5 0.0244(10) 0.0259(10) 0.0228(9) -0.0009(8) 0.0118(8) 0.0028(8)
V6 0.0321(11) 0.0189(9) 0.0278(10) 0.0028(8) 0.0103(8) 0.0002(8)
V7 0.0267(10) 0.0225(10) 0.0216(9) 0.0019(8) 0.0093(8) 0.0008(8)
V8 0.0253(10) 0.0248(10) 0.0188(9) -0.0028(7) 0.0093(8) -0.0011(8)
V9 0.0337(11) 0.0180(9) 0.0289(10) -0.0014(8) 0.0143(9) -0.0014(8)
O1 0.033(5) 0.050(6) 0.056(6) 0.000(5) 0.026(4) -0.001(4)
O2 0.038(5) 0.041(5) 0.033(5) 0.010(4) 0.013(4) 0.017(4)
O3 0.029(4) 0.039(5) 0.035(5) 0.003(4) 0.010(4) -0.003(4)
O4 0.029(4) 0.044(5) 0.035(5) 0.010(4) 0.012(4) -0.013(4)
O5 0.036(5) 0.052(6) 0.033(5) -0.008(4) 0.020(4) 0.009(4)
O6 0.055(6) 0.020(4) 0.052(6) 0.005(4) 0.023(5) -0.004(4)
O7 0.043(5) 0.037(5) 0.021(4) 0.008(4) 0.007(4) -0.005(4)
O8 0.036(5) 0.044(5) 0.034(5) -0.010(4) 0.014(4) -0.003(4)
O9 0.052(5) 0.017(4) 0.044(5) -0.008(4) 0.021(4) -0.006(4)
O10 0.021(4) 0.028(4) 0.026(4) 0.001(3) 0.009(3) 0.005(3)
O11 0.028(4) 0.020(4) 0.023(4) 0.003(3) 0.009(3) -0.005(3)
O12 0.028(4) 0.025(4) 0.032(4) 0.002(3) 0.018(3) 0.000(3)
O13 0.026(4) 0.029(4) 0.024(4) 0.001(3) 0.009(3) 0.008(3)
O14 0.027(4) 0.026(4) 0.026(4) -0.002(3) 0.006(3) -0.002(3)
O15 0.035(4) 0.020(4) 0.027(4) 0.003(3) 0.014(4) 0.003(3)
O16 0.019(4) 0.027(4) 0.023(4) -0.002(3) 0.002(3) -0.002(3)
O17 0.030(4) 0.023(4) 0.033(4) 0.002(3) 0.012(4) -0.005(3)
O18 0.028(4) 0.026(4) 0.027(4) -0.005(3) 0.014(3) -0.004(3)
O19 0.027(4) 0.024(4) 0.026(4) -0.008(3) 0.009(3) -0.003(3)
O20 0.027(4) 0.026(4) 0.026(4) -0.003(3) 0.012(3) 0.000(3)
O21 0.027(4) 0.025(4) 0.021(4) -0.006(3) 0.009(3) -0.001(3)

loop_
_atom_site_label
_atom_site_type_symbol
_atom_site_fract_x
_atom_site_fract_y
_atom_site_fract_z
_atom_site_U_iso_or_equiv
_atom_site_thermal_displace_type
_atom_site_occupancy
_atom_site_calc_flag
_atom_site_refinement_flags
_atom_site_disorder_group
Cs1 Cs 0.10599(5) 0.83417(7) 0.24734(5) 0.0578(3) Uani 1 d . .
Cs2 Cs 0.01818(5) 0.69182(8) 0.04566(4) 0.0534(3) Uani 1 d . .
Cs3 Cs 0.19644(5) 0.43760(9) 0.09473(4) 0.0559(3) Uani 1 d . .
Cs4 Cs 0.2500 0.2500 0.5000 0.1035(8) Uani 1 d S .
Cs5 Cs 0.22106(5) 0.07569(9) 0.18136(5) 0.0635(3) Uani 1 d . .
I I 0.0000 0.33207(8) 0.2500 0.0252(3) Uani 1 d S .
V1 V 0.17070(9) 0.3314(2) 0.24542(9) 0.0269(4) Uani 1 d . .
V2 V 0.13414(9) 0.14511(14) 0.29317(8) 0.0236(4) Uani 1 d . .
V3 V 0.15955(9) 0.40777(14) 0.35884(8) 0.0227(4) Uani 1 d . .
V4 V 0.09795(9) 0.51811(14) 0.20236(8) 0.0226(4) Uani 1 d . .
V5 V 0.07204(9) 0.25732(15) 0.13726(8) 0.0235(4) Uani 1 d . .
V6 V 0.02090(10) 0.06287(14) 0.31721(9) 0.0264(4) Uani 1 d . .
V7 V 0.06907(9) 0.21912(14) 0.41020(8) 0.0235(4) Uani 1 d . .
V8 V 0.05852(9) 0.44494(14) 0.41239(8) 0.0226(4) Uani 1 d . .
V9 V 0.03177(10) 0.60063(14) 0.31600(9) 0.0261(4) Uani 1 d . .
O1 O 0.2418(4) 0.3322(7) 0.2409(5) 0.044(2) Uani 1 d . .
O2 O 0.1904(4) 0.0617(7) 0.3082(4) 0.037(2) Uani 1 d . .
O3 O 0.2298(4) 0.4391(7) 0.4050(4) 0.035(2) Uani 1 d . .
O4 O 0.1416(4) 0.6007(7) 0.1823(4) 0.036(2) Uani 1 d . .
O5 O 0.1060(4) 0.2251(7) 0.0890(4) 0.038(2) Uani 1 d . .
O6 O 0.0293(5) -0.0516(6) 0.3440(4) 0.041(2) Uani 1 d . .
O7 O 0.0998(4) 0.1738(7) 0.4788(4) 0.035(2) Uani 1 d . .
O8 O 0.0799(4) 0.4917(7) 0.4817(4) 0.038(2) Uani 1 d . .
O9 O 0.0431(4) 0.7167(6) 0.3434(4) 0.036(2) Uani 1 d . .
O10 O 0.1732(3) 0.2771(6) 0.3240(3) 0.025(2) Uani 1 d . .
O11 O 0.1547(4) 0.4584(6) 0.2795(3) 0.024(2) Uani 1 d . .
O12 O 0.1111(4) 0.3875(6) 0.1708(4) 0.026(2) Uani 1 d . .
O13 O 0.1278(4) 0.2037(6) 0.2147(3) 0.026(2) Uani 1 d . .
O14 O 0.0572(4) 0.0646(6) 0.2527(3) 0.027(2) Uani 1 d . .
O15 O 0.1009(4) 0.1388(6) 0.3596(3) 0.027(2) Uani 1 d . .
O16 O 0.1189(3) 0.3369(6) 0.4084(3) 0.025(2) Uani 1 d . .
O17 O 0.1023(4) 0.5174(6) 0.3652(4) 0.028(2) Uani 1 d . .
O18 O 0.0555(4) 0.5982(6) 0.2459(3) 0.026(2) Uani 1 d . .
O19 O 0.0104(4) 0.1482(6) 0.1337(3) 0.026(2) Uani 1 d . .
O20 O 0.0079(4) 0.3235(6) 0.4107(3) 0.026(2) Uani 1 d . .
O21 O -0.0118(4) 0.5258(6) 0.3598(3) 0.024(2) Uani 1 d . .
O22A O 0.1940(7) 0.2885(13) 0.6070(7) 0.037(4) Uiso 0.70 d P .
O22B O 0.1857(17) 0.2580(30) 0.6154(17) 0.041(9) Uiso 0.30 d P .
O23 O 0.3015(8) 0.5067(13) 0.0430(8) 0.102(5) Uiso 1 d . .
O24 O 0.1220(8) -0.1141(13) 0.1213(8) 0.103(5) Uiso 1 d . .
O25A O 0.0870(16) 1.1361(25) -0.0412(14) 0.099(9) Uiso 0.50 d P .
O25B O 0.1550(17) 1.0645(27) 0.0170(16) 0.108(10) Uiso 0.50 d P .
O26 O 0.3043(20) 1.2071(34) 0.1243(21) 0.141(14) Uiso 0.50 d P .
O27 O 0.0371(19) 1.0186(33) 0.0389(19) 0.136(14) Uiso 0.50 d P .
O28 O 0.1751(17) 0.3318(28) -0.0285(16) 0.114(11) Uiso 0.50 d P .
O29 O 0.3445(27) 0.3460(44) 0.1136(25) 0.187(21) Uiso 0.50 d P .

loop_
_atom_type_symbol
_atom_type_description
_atom_type_scat_dispersion_real
_atom_type_scat_dispersion_imag
_atom_type_scat_source
H H 0.0000 0.0000 'International Tables Vol C Tables 4.2.6.8 and 6.1.1.4'
O O 0.0106 0.0060 'International Tables Vol C Tables 4.2.6.8 and 6.1.1.4'
I I -0.4742 1.8119 'International Tables Vol C Tables 4.2.6.8 and 6.1.1.4'
V V 0.3005 0.5294 'International Tables Vol C Tables 4.2.6.8 and 6.1.1.4'
Cs Cs -0.3680 2.1192 'International Tables Vol C Tables 4.2.6.8 and 6.1.1.4'

loop_
_geom_angle_atom_site_label_1
_geom_angle_atom_site_label_2
_geom_angle_atom_site_label_3
_geom_angle
_geom_angle_site_symmetry_1
_geom_angle_site_symmetry_3
_geom_angle_publ_flag
O29 Cs1 O24 149.9(11) 8_556 1_565 ?
O29 Cs1 O14 84.7(11) 8_556 1_565 ?
O24 Cs1 O14 89.7(3) 1_565 1_565 ?
O29 Cs1 O18 92.8(11) 8_556 . ?
O24 Cs1 O18 110.2(3) 1_565 . ?
O14 Cs1 O18 139.0(2) 1_565 . ?
O29 Cs1 O1 87.1(11) 8_556 8_556 ?
O24 Cs1 O1 67.5(3) 1_565 8_556 ?
O14 Cs1 O1 111.1(2) 1_565 8_556 ?
O18 Cs1 O1 109.6(2) . 8_556 ?
O29 Cs1 O6 123.6(11) 8_556 6_566 ?
O24 Cs1 O6 72.4(4) 1_565 6_566 ?
O14 Cs1 O6 50.9(2) 1_565 6_566 ?
O18 Cs1 O6 100.3(2) . 6_566 ?
O1 Cs1 O6 136.0(2) 8_556 6_566 ?
O29 Cs1 O9 52.8(11) 8_556 . ?
O24 Cs1 O9 157.0(3) 1_565 . ?
O14 Cs1 O9 99.3(2) 1_565 . ?
O18 Cs1 O9 50.4(2) . . ?
O1 Cs1 O9 126.9(2) 8_556 . ?
O6 Cs1 O9 97.0(2) 6_566 . ?
O29 Cs1 O2 65.8(11) 8_556 1_565 ?
O24 Cs1 O2 88.4(3) 1_565 1_565 ?
O14 Cs1 O2 48.8(2) 1_565 1_565 ?
O18 Cs1 O2 157.9(2) . 1_565 ?
O1 Cs1 O2 65.7(2) 8_556 1_565 ?
O6 Cs1 O2 96.6(2) 6_566 1_565 ?
O9 Cs1 O2 113.5(2) . 1_565 ?
O29 Cs1 O26 37.3(13) 8_556 8_546 ?
O24 Cs1 O26 134.3(8) 1_565 8_546 ?
O14 Cs1 O26 121.6(8) 1_565 8_546 ?
O18 Cs1 O26 69.0(7) . 8_546 ?
O1 Cs1 O26 70.2(7) 8_556 8_546 ?
O6 Cs1 O26 153.0(7) 6_566 8_546 ?
O9 Cs1 O26 56.8(7) . 8_546 ?
O2 Cs1 O26 89.6(8) 1_565 8_546 ?
O29 Cs1 O9 123.7(11) 8_556 6_556 ?
O24 Cs1 O9 86.4(3) 1_565 6_556 ?
O14 Cs1 O9 99.3(2) 1_565 6_556 ?
O18 Cs1 O9 49.3(2) . 6_556 ?
O1 Cs1 O9 139.0(2) 8_556 6_556 ?
O6 Cs1 O9 51.6(2) 6_566 6_556 ?
O9 Cs1 O9 71.3(2) . 6_556 ?
O2 Cs1 O9 147.7(2) 1_565 6_556 ?
O26 Cs1 O9 116.4(7) 8_546 6_556 ?
O29 Cs1 O4 116.3(11) 8_556 . ?
O24 Cs1 O4 70.6(3) 1_565 . ?
O14 Cs1 O4 158.8(2) 1_565 . ?
O18 Cs1 O4 48.4(2) . . ?
O1 Cs1 O4 69.5(2) 8_556 . ?
O6 Cs1 O4 113.0(2) 6_566 . ?
O9 Cs1 O4 96.3(2) . . ?
O2 Cs1 O4 135.0(2) 1_565 . ?
O26 Cs1 O4 79.2(8) 8_546 . ?
O9 Cs1 O4 72.3(2) 6_556 . ?
O29 Cs1 O6 51.8(11) 8_556 1_565 ?
O24 Cs1 O6 137.3(3) 1_565 1_565 ?
O14 Cs1 O6 49.2(2) 1_565 1_565 ?
O18 Cs1 O6 98.6(2) . 1_565 ?
O1 Cs1 O6 131.3(2) 8_556 1_565 ?
O6 Cs1 O6 72.0(3) 6_566 1_565 ?
O9 Cs1 O6 50.8(2) . 1_565 ?
O2 Cs1 O6 73.2(2) 1_565 1_565 ?
O26 Cs1 O6 84.8(7) 8_546 1_565 ?
O9 Cs1 O6 89.5(2) 6_556 1_565 ?
O4 Cs1 O6 146.7(2) . 1_565 ?
O20 Cs2 O21 132.3(2) 2_564 6_556 ?
O20 Cs2 O25A 103.4(6) 2_564 5_575 ?
O21 Cs2 O25A 106.2(6) 6_556 5_575 ?
O20 Cs2 O8 87.4(2) 2_564 6_556 ?
O21 Cs2 O8 53.0(2) 6_556 6_556 ?
O25A Cs2 O8 96.4(6) 5_575 6_556 ?
O20 Cs2 O7 53.0(2) 2_564 2_564 ?
O21 Cs2 O7 150.9(2) 6_556 2_564 ?
O25A Cs2 O7 98.3(6) 5_575 2_564 ?
O8 Cs2 O7 140.0(2) 6_556 2_564 ?
O20 Cs2 O8 52.3(2) 2_564 2_564 ?
O21 Cs2 O8 87.6(2) 6_556 2_564 ?
O25A Cs2 O8 153.0(6) 5_575 2_564 ?
O8 Cs2 O8 73.2(2) 6_556 2_564 ?
O7 Cs2 O8 77.0(2) 2_564 2_564 ?
O20 Cs2 O9 153.6(2) 2_564 6_556 ?
O21 Cs2 O9 52.0(2) 6_556 6_556 ?
O25A Cs2 O9 57.2(6) 5_575 6_556 ?
O8 Cs2 O9 78.2(2) 6_556 6_556 ?
O7 Cs2 O9 140.0(2) 2_564 6_556 ?
O8 Cs2 O9 139.5(2) 2_564 6_556 ?
O20 Cs2 O24 110.8(3) 2_564 1_565 ?
O21 Cs2 O24 109.7(3) 6_556 1_565 ?
O25A Cs2 O24 81.9(6) 5_575 1_565 ?
O8 Cs2 O24 161.6(3) 6_556 1_565 ?
O7 Cs2 O24 58.0(3) 2_564 1_565 ?
O8 Cs2 O24 115.8(3) 2_564 1_565 ?
O9 Cs2 O24 85.6(3) 6_556 1_565 ?
O20 Cs2 O5 50.7(2) 2_564 5_565 ?
O21 Cs2 O5 128.1(2) 6_556 5_565 ?
O25A Cs2 O5 55.2(6) 5_575 5_565 ?
O8 Cs2 O5 79.4(2) 6_556 5_565 ?
O7 Cs2 O5 79.0(2) 2_564 5_565 ?
O8 Cs2 O5 97.9(2) 2_564 5_565 ?
O9 Cs2 O5 104.4(2) 6_556 5_565 ?
O24 Cs2 O5 113.6(3) 1_565 5_565 ?
O20 Cs2 O22B 98.7(6) 2_564 2_564 ?
O21 Cs2 O22B 96.6(6) 6_556 2_564 ?
O25A Cs2 O22B 121.6(9) 5_575 2_564 ?
O8 Cs2 O22B 138.2(6) 6_556 2_564 ?
O7 Cs2 O22B 56.4(6) 2_564 2_564 ?
O8 Cs2 O22B 78.3(7) 2_564 2_564 ?
O9 Cs2 O22B 106.7(6) 6_556 2_564 ?
O24 Cs2 O22B 39.7(7) 1_565 2_564 ?
O5 Cs2 O22B 135.1(6) 5_565 2_564 ?
O20 Cs2 O4 129.5(2) 2_564 . ?
O21 Cs2 O4 50.3(2) 6_556 . ?
O25A Cs2 O4 125.2(6) 5_575 . ?
O8 Cs2 O4 99.0(2) 6_556 . ?
O7 Cs2 O4 102.4(2) 2_564 . ?
O8 Cs2 O4 81.6(2) 2_564 . ?
O9 Cs2 O4 75.1(2) 6_556 . ?
O24 Cs2 O4 68.0(3) 1_565 . ?
O5 Cs2 O4 178.3(2) 5_565 . ?
O22B Cs2 O4 46.4(6) 2_564 . ?
O20 Cs2 O22A 94.1(3) 2_564 2_564 ?
O21 Cs2 O22A 95.2(3) 6_556 2_564 ?
O25A Cs2 O22A 129.2(6) 5_575 2_564 ?
O8 Cs2 O22A 132.2(3) 6_556 2_564 ?
O7 Cs2 O22A 56.5(3) 2_564 2_564 ?
O8 Cs2 O22A 70.5(3) 2_564 2_564 ?
O9 Cs2 O22A 111.9(3) 6_556 2_564 ?
O24 Cs2 O22A 47.3(4) 1_565 2_564 ?
O5 Cs2 O22A 135.3(3) 5_565 2_564 ?
O22B Cs2 O22A 7.8(6) 2_564 2_564 ?
O4 Cs2 O22A 46.0(3) . 2_564 ?
O28 Cs3 O8 62.5(7) . 2_564 ?
O28 Cs3 O12 121.7(7) . . ?
O8 Cs3 O12 92.6(2) 2_564 . ?
O28 Cs3 O2 135.4(7) . 8_556 ?
O8 Cs3 O2 131.9(2) 2_564 8_556 ?
O12 Cs3 O2 101.3(2) . 8_556 ?
O28 Cs3 O23 69.4(7) . . ?
O8 Cs3 O23 96.0(3) 2_564 . ?
O12 Cs3 O23 168.5(3) . . ?
O2 Cs3 O23 67.2(3) 8_556 . ?
O28 Cs3 O29 77.0(12) . . ?
O8 Cs3 O29 133.9(9) 2_564 . ?
O12 Cs3 O29 128.8(10) . . ?
O2 Cs3 O29 66.1(10) 8_556 . ?
O23 Cs3 O29 46.9(10) . . ?
O28 Cs3 O5 73.4(7) . . ?
O8 Cs3 O5 84.3(2) 2_564 . ?
O12 Cs3 O5 51.1(2) . . ?
O2 Cs3 O5 138.9(2) 8_556 . ?
O23 Cs3 O5 137.4(3) . . ?
O29 Cs3 O5 105.2(10) . . ?
O28 Cs3 O4 149.4(7) . . ?
O8 Cs3 O4 87.3(2) 2_564 . ?
O12 Cs3 O4 50.7(2) . . ?
O2 Cs3 O4 68.2(2) 8_556 . ?
O23 Cs3 O4 122.0(3) . . ?
O29 Cs3 O4 132.6(9) . . ?
O5 Cs3 O4 100.6(2) . . ?
O28 Cs3 O1 129.6(7) . . ?
O8 Cs3 O1 144.0(2) 2_564 . ?
O12 Cs3 O1 51.4(2) . . ?
O2 Cs3 O1 67.9(2) 8_556 . ?
O23 Cs3 O1 120.0(3) . . ?
O29 Cs3 O1 79.2(9) . . ?
O5 Cs3 O1 71.0(2) . . ?
O4 Cs3 O1 72.5(2) . . ?
O28 Cs3 O22A 121.3(7) . 2_564 ?
O8 Cs3 O22A 75.0(3) 2_564 2_564 ?
O12 Cs3 O22A 97.5(3) . 2_564 ?
O2 Cs3 O22A 57.7(3) 8_556 2_564 ?
O23 Cs3 O22A 77.4(4) . 2_564 ?
O29 Cs3 O22A 112.4(10) . 2_564 ?
O5 Cs3 O22A 141.8(3) . 2_564 ?
O4 Cs3 O22A 47.6(3) . 2_564 ?
O1 Cs3 O22A 108.7(3) . 2_564 ?
O28 Cs3 O26 71.7(9) . 1_545 ?
O8 Cs3 O26 132.8(7) 2_564 1_545 ?
O12 Cs3 O26 102.5(7) . 1_545 ?
O2 Cs3 O26 88.8(7) 8_556 1_545 ?
O23 Cs3 O26 77.0(7) . 1_545 ?
O29 Cs3 O26 33.2(11) . 1_545 ?
O5 Cs3 O26 72.3(7) . 1_545 ?
O4 Cs3 O26 136.2(7) . 1_545 ?
O1 Cs3 O26 64.3(7) . 1_545 ?
O22A Cs3 O26 143.9(7) 2_564 1_545 ?
O28 Cs3 V1 130.4(7) . . ?
O8 Cs3 V1 120.2(2) 2_564 . ?
O12 Cs3 V1 27.60(15) . . ?
O2 Cs3 V1 83.1(2) 8_556 . ?
O23 Cs3 V1 143.4(3) . . ?
O29 Cs3 V1 102.3(9) . . ?
O5 Cs3 V1 58.73(14) . . ?
O4 Cs3 V1 59.72(14) . . ?
O1 Cs3 V1 23.84(15) . . ?
O22A Cs3 V1 105.1(2) 2_564 . ?
O26 Cs3 V1 81.6(7) 1_545 . ?
O16 Cs4 O16 180.0 . 7_556 ?
O16 Cs4 O22A 86.6(3) . . ?
O16 Cs4 O22A 93.4(3) 7_556 . ?
O16 Cs4 O22A 93.4(3) . 7_556 ?
O16 Cs4 O22A 86.6(3) 7_556 7_556 ?
O22A Cs4 O22A 180.000(1) . 7_556 ?
O16 Cs4 O3 53.0(2) . . ?
O16 Cs4 O3 127.0(2) 7_556 . ?
O22A Cs4 O3 114.8(3) . . ?
O22A Cs4 O3 65.2(3) 7_556 . ?
O16 Cs4 O3 127.0(2) . 7_556 ?
O16 Cs4 O3 53.0(2) 7_556 7_556 ?
O22A Cs4 O3 65.2(3) . 7_556 ?
O22A Cs4 O3 114.8(3) 7_556 7_556 ?
O3 Cs4 O3 180.0 . 7_556 ?
O16 Cs4 O7 50.9(2) . . ?
O16 Cs4 O7 129.1(2) 7_556 . ?
O22A Cs4 O7 60.5(3) . . ?
O22A Cs4 O7 119.5(3) 7_556 . ?
O3 Cs4 O7 103.9(2) . . ?
O3 Cs4 O7 76.1(2) 7_556 . ?
O16 Cs4 O7 129.1(2) . 7_556 ?
O16 Cs4 O7 50.9(2) 7_556 7_556 ?
O22A Cs4 O7 119.5(3) . 7_556 ?
O22A Cs4 O7 60.5(3) 7_556 7_556 ?
O3 Cs4 O7 76.1(2) . 7_556 ?
O3 Cs4 O7 103.9(2) 7_556 7_556 ?
O7 Cs4 O7 180.0 . 7_556 ?
O16 Cs4 O23 90.0(3) . 2_565 ?
O16 Cs4 O23 90.0(3) 7_556 2_565 ?
O22A Cs4 O23 79.2(4) . 2_565 ?
O22A Cs4 O23 100.8(4) 7_556 2_565 ?
O3 Cs4 O23 56.1(3) . 2_565 ?
O3 Cs4 O23 123.9(3) 7_556 2_565 ?
O7 Cs4 O23 122.1(3) . 2_565 ?
O7 Cs4 O23 57.9(3) 7_556 2_565 ?
O16 Cs4 O23 90.0(3) . 8_546 ?
O16 Cs4 O23 90.0(3) 7_556 8_546 ?
O22A Cs4 O23 100.8(4) . 8_546 ?
O22A Cs4 O23 79.2(4) 7_556 8_546 ?
O3 Cs4 O23 123.9(3) . 8_546 ?
O3 Cs4 O23 56.1(3) 7_556 8_546 ?
O7 Cs4 O23 57.9(3) . 8_546 ?
O7 Cs4 O23 122.1(3) 7_556 8_546 ?
O23 Cs4 O23 180.0 2_565 8_546 ?
O16 Cs4 O22B 88.2(6) . . ?
O16 Cs4 O22B 91.8(6) 7_556 . ?
O22A Cs4 O22B 7.3(7) . . ?
O22A Cs4 O22B 172.7(7) 7_556 . ?
O3 Cs4 O22B 121.0(6) . . ?
O3 Cs4 O22B 59.0(6) 7_556 . ?
O7 Cs4 O22B 56.6(6) . . ?
O7 Cs4 O22B 123.4(6) 7_556 . ?
O23 Cs4 O22B 86.3(7) 2_565 . ?
O23 Cs4 O22B 93.7(7) 8_546 . ?
O16 Cs4 O22B 91.8(6) . 7_556 ?
O16 Cs4 O22B 88.2(6) 7_556 7_556 ?
O22A Cs4 O22B 172.7(7) . 7_556 ?
O22A Cs4 O22B 7.3(7) 7_556 7_556 ?
O3 Cs4 O22B 59.0(6) . 7_556 ?
O3 Cs4 O22B 121.0(6) 7_556 7_556 ?
O7 Cs4 O22B 123.4(6) . 7_556 ?
O7 Cs4 O22B 56.6(6) 7_556 7_556 ?
O23 Cs4 O22B 93.7(7) 2_565 7_556 ?
O23 Cs4 O22B 86.3(7) 8_546 7_556 ?
O22B Cs4 O22B 180.000(3) . 7_556 ?
O13 Cs5 O11 149.4(2) . 8_546 ?
O13 Cs5 O3 156.3(2) . 8_546 ?
O11 Cs5 O3 54.0(2) 8_546 8_546 ?
O13 Cs5 O26 112.8(8) . 1_545 ?
O11 Cs5 O26 77.1(8) 8_546 1_545 ?
O3 Cs5 O26 68.7(8) 8_546 1_545 ?
O13 Cs5 O24 95.8(3) . . ?
O11 Cs5 O24 99.1(3) 8_546 . ?
O3 Cs5 O24 69.2(3) 8_546 . ?
O26 Cs5 O24 129.7(9) 1_545 . ?
O13 Cs5 O2 53.0(2) . . ?
O11 Cs5 O2 100.0(2) 8_546 . ?
O3 Cs5 O2 141.3(2) 8_546 . ?
O26 Cs5 O2 139.6(8) 1_545 . ?
O24 Cs5 O2 90.8(3) . . ?
O13 Cs5 O5 52.6(2) . . ?
O11 Cs5 O5 155.1(2) 8_546 . ?
O3 Cs5 O5 106.3(2) 8_546 . ?
O26 Cs5 O5 81.3(8) 1_545 . ?
O24 Cs5 O5 85.2(3) . . ?
O2 Cs5 O5 104.5(2) . . ?
O13 Cs5 O4 100.1(2) . 8_546 ?
O11 Cs5 O4 50.9(2) 8_546 8_546 ?
O3 Cs5 O4 103.5(2) 8_546 8_546 ?
O26 Cs5 O4 82.9(8) 1_545 8_546 ?
O24 Cs5 O4 133.3(3) . 8_546 ?
O2 Cs5 O4 65.9(2) . 8_546 ?
O5 Cs5 O4 138.2(2) . 8_546 ?
O13 Cs5 O25B 104.4(6) . 1_545 ?
O11 Cs5 O25B 106.2(6) 8_546 1_545 ?
O3 Cs5 O25B 52.9(6) 8_546 1_545 ?
O26 Cs5 O25B 69.2(10) 1_545 1_545 ?
O24 Cs5 O25B 63.8(6) . 1_545 ?
O2 Cs5 O25B 145.7(6) . 1_545 ?
O5 Cs5 O25B 53.6(6) . 1_545 ?
O4 Cs5 O25B 148.3(6) 8_546 1_545 ?
O13 Cs5 O1 52.0(2) . . ?
O11 Cs5 O1 112.2(2) 8_546 . ?
O3 Cs5 O1 138.0(2) 8_546 . ?
O26 Cs5 O1 69.4(8) 1_545 . ?
O24 Cs5 O1 147.2(3) . . ?
O2 Cs5 O1 74.9(2) . . ?
O5 Cs5 O1 70.7(2) . . ?
O4 Cs5 O1 67.5(2) 8_546 . ?
O25B Cs5 O1 113.6(6) 1_545 . ?
O13 Cs5 O1 114.4(2) . 8_546 ?
O11 Cs5 O1 51.9(2) 8_546 8_546 ?
O3 Cs5 O1 76.1(2) 8_546 8_546 ?
O26 Cs5 O1 128.7(8) 1_545 8_546 ?
O24 Cs5 O1 63.2(3) . 8_546 ?
O2 Cs5 O1 65.2(2) . 8_546 ?
O5 Cs5 O1 145.6(2) . 8_546 ?
O4 Cs5 O1 70.2(2) 8_546 8_546 ?
O25B Cs5 O1 115.9(6) 1_545 8_546 ?
O1 Cs5 O1 130.53(4) . 8_546 ?
O13 Cs5 V3 178.8(2) . 8_546 ?
O11 Cs5 V3 29.92(14) 8_546 8_546 ?
O3 Cs5 V3 24.26(15) 8_546 8_546 ?
O26 Cs5 V3 68.3(8) 1_545 8_546 ?
O24 Cs5 V3 83.8(3) . 8_546 ?
O2 Cs5 V3 125.88(15) . 8_546 ?
O5 Cs5 V3 128.36(14) . 8_546 ?
O4 Cs5 V3 79.47(13) 8_546 8_546 ?
O25B Cs5 V3 76.4(6) 1_545 8_546 ?
O1 Cs5 V3 128.55(15) . 8_546 ?
O1 Cs5 V3 64.48(15) 8_546 8_546 ?
O1 V1 O12 108.2(4) . . ?
O1 V1 O11 110.8(4) . . ?
O12 V1 O11 83.0(3) . . ?
O1 V1 O13 110.4(4) . . ?
O12 V1 O13 84.2(3) . . ?
O11 V1 O13 138.7(3) . . ?
O1 V1 O10 111.7(4) . . ?
O12 V1 O10 140.2(3) . . ?
O11 V1 O10 82.2(3) . . ?
O13 V1 O10 83.0(3) . . ?
O1 V1 V5 113.8(4) . . ?
O12 V1 V5 42.4(2) . . ?
O11 V1 V5 117.1(2) . . ?
O13 V1 V5 41.9(2) . . ?
O10 V1 V5 117.4(2) . . ?
O1 V1 V4 114.3(4) . . ?
O12 V1 V4 41.0(2) . . ?
O11 V1 V4 42.1(2) . . ?
O13 V1 V4 116.8(2) . . ?
O10 V1 V4 116.8(2) . . ?
V5 V1 V4 79.46(7) . . ?
O1 V1 V2 116.6(4) . . ?
O12 V1 V2 117.8(2) . . ?
O11 V1 V2 115.6(2) . . ?
O13 V1 V2 41.6(2) . . ?
O10 V1 V2 41.6(2) . . ?
V5 V1 V2 79.85(7) . . ?
V4 V1 V2 129.01(9) . . ?
O1 V1 V3 117.6(4) . . ?
O12 V1 V3 115.8(2) . . ?
O11 V1 V3 40.7(2) . . ?
O13 V1 V3 115.8(2) . . ?
O10 V1 V3 41.5(2) . . ?
V5 V1 V3 128.53(9) . . ?
V4 V1 V3 78.91(7) . . ?
V2 V1 V3 78.69(7) . . ?
O1 V1 Cs5 64.1(3) . . ?
O12 V1 Cs5 100.0(2) . . ?
O11 V1 Cs5 174.7(2) . . ?
O13 V1 Cs5 46.4(2) . . ?
O10 V1 Cs5 98.0(2) . . ?
V5 V1 Cs5 67.60(6) . . ?
V4 V1 Cs5 140.50(8) . . ?
V2 V1 Cs5 66.94(6) . . ?
V3 V1 Cs5 139.03(7) . . ?
O1 V1 Cs5 64.3(3) . 8_556 ?
O12 V1 Cs5 101.7(2) . 8_556 ?
O11 V1 Cs5 46.8(2) . 8_556 ?
O13 V1 Cs5 173.0(2) . 8_556 ?
O10 V1 Cs5 94.5(2) . 8_556 ?
V5 V1 Cs5 143.52(8) . 8_556 ?
V4 V1 Cs5 70.12(6) . 8_556 ?
V2 V1 Cs5 135.33(8) . 8_556 ?
V3 V1 Cs5 65.21(5) . 8_556 ?
Cs5 V1 Cs5 127.98(5) . 8_556 ?
O1 V1 Cs3 59.1(4) . . ?
O12 V1 Cs3 49.1(2) . . ?
O11 V1 Cs3 100.3(2) . . ?
O13 V1 Cs3 100.4(2) . . ?
O10 V1 Cs3 170.7(2) . . ?
V5 V1 Cs3 69.57(6) . . ?
V4 V1 Cs3 69.52(6) . . ?
V2 V1 Cs3 140.73(8) . . ?
V3 V1 Cs3 140.01(8) . . ?
Cs5 V1 Cs3 78.70(4) . . ?
Cs5 V1 Cs3 81.01(4) 8_556 . ?
O2 V2 O10 107.6(4) . . ?
O2 V2 O14 103.5(4) . . ?
O10 V2 O14 149.0(3) . . ?
O2 V2 O13 104.6(4) . . ?
O10 V2 O13 82.7(3) . . ?
O14 V2 O13 90.2(3) . . ?
O2 V2 O15 107.2(4) . . ?
O10 V2 O15 89.6(3) . . ?
O14 V2 O15 80.6(3) . . ?
O13 V2 O15 148.1(3) . . ?
O2 V2 V1 109.7(3) . . ?
O10 V2 V1 41.8(2) . . ?
O14 V2 V1 125.9(2) . . ?
O13 V2 V1 40.9(2) . . ?
O15 V2 V1 125.7(2) . . ?
O2 V2 V6 111.9(3) . . ?
O10 V2 V6 123.0(2) . . ?
O14 V2 V6 40.1(2) . . ?
O13 V2 V6 122.9(2) . . ?
O15 V2 V6 40.5(2) . . ?
V1 V2 V6 138.38(8) . . ?
O2 V2 Cs5 56.2(3) . . ?
O10 V2 Cs5 100.6(2) . . ?
O14 V2 Cs5 97.0(2) . . ?
O13 V2 Cs5 48.6(2) . . ?
O15 V2 Cs5 162.4(2) . . ?
V1 V2 Cs5 69.74(6) . . ?
V6 V2 Cs5 135.31(7) . . ?
O2 V2 Cs1 55.6(3) . 1_545 ?
O10 V2 Cs1 163.2(2) . 1_545 ?
O14 V2 Cs1 47.9(2) . 1_545 ?
O13 V2 Cs1 100.6(2) . 1_545 ?
O15 V2 Cs1 95.6(2) . 1_545 ?
V1 V2 Cs1 138.20(7) . 1_545 ?
V6 V2 Cs1 69.10(5) . 1_545 ?
Cs5 V2 Cs1 70.67(4) . 1_545 ?
O3 V3 O11 104.9(4) . . ?
O3 V3 O16 106.1(4) . . ?
O11 V3 O16 149.0(3) . . ?
O3 V3 O10 103.7(4) . . ?
O11 V3 O10 81.8(3) . . ?
O16 V3 O10 91.0(3) . . ?
O3 V3 O17 106.0(4) . . ?
O11 V3 O17 91.0(3) . . ?
O16 V3 O17 80.5(3) . . ?
O10 V3 O17 150.4(3) . . ?
O3 V3 V1 108.0(3) . . ?
O11 V3 V1 40.4(2) . . ?
O16 V3 V1 126.4(2) . . ?
O10 V3 V1 41.4(2) . . ?
O17 V3 V1 126.2(2) . . ?
O3 V3 V8 112.6(3) . . ?
O11 V3 V8 124.0(2) . . ?
O16 V3 V8 40.4(2) . . ?
O10 V3 V8 124.8(2) . . ?
O17 V3 V8 40.2(2) . . ?
V1 V3 V8 139.46(8) . . ?
O3 V3 Cs4 57.8(3) . . ?
O11 V3 Cs4 147.8(2) . . ?
O16 V3 Cs4 56.2(2) . . ?
O10 V3 Cs4 77.2(2) . . ?
O17 V3 Cs4 119.0(2) . . ?
V1 V3 Cs4 114.31(7) . . ?
V8 V3 Cs4 88.21(6) . . ?
O3 V3 Cs5 54.4(3) . 8_556 ?
O11 V3 Cs5 51.0(2) . 8_556 ?
O16 V3 Cs5 159.5(2) . 8_556 ?
O10 V3 Cs5 99.3(2) . 8_556 ?
O17 V3 Cs5 98.2(2) . 8_556 ?
V1 V3 Cs5 70.81(6) . 8_556 ?
V8 V3 Cs5 135.53(7) . 8_556 ?
Cs4 V3 Cs5 108.81(5) . 8_556 ?
O4 V4 O12 106.1(4) . . ?
O4 V4 O18 105.1(4) . . ?
O12 V4 O18 148.8(3) . . ?
O4 V4 O21 106.7(4) . 6_556 ?
O12 V4 O21 90.5(3) . 6_556 ?
O18 V4 O21 79.7(3) . 6_556 ?
O4 V4 O11 105.7(4) . . ?
O12 V4 O11 82.2(3) . . ?
O18 V4 O11 90.4(3) . . ?
O21 V4 O11 147.6(3) 6_556 . ?
O4 V4 V1 109.2(3) . . ?
O12 V4 V1 41.0(2) . . ?
O18 V4 V1 126.3(2) . . ?
O21 V4 V1 125.6(2) 6_556 . ?
O11 V4 V1 41.4(2) . . ?
O4 V4 V9 112.3(3) . 6_556 ?
O12 V4 V9 122.9(2) . 6_556 ?
O18 V4 V9 40.5(2) . 6_556 ?
O21 V4 V9 39.2(2) 6_556 6_556 ?
O11 V4 V9 123.3(2) . 6_556 ?
V1 V4 V9 138.50(8) . 6_556 ?
O4 V4 Cs3 58.0(3) . . ?
O12 V4 Cs3 48.3(2) . . ?
O18 V4 Cs3 162.3(2) . . ?
O21 V4 Cs3 99.6(2) 6_556 . ?
O11 V4 Cs3 98.8(2) . . ?
V1 V4 Cs3 68.48(6) . . ?
V9 V4 Cs3 136.81(7) 6_556 . ?
O4 V4 Cs5 60.8(3) . 8_556 ?
O12 V4 Cs5 99.5(2) . 8_556 ?
O18 V4 Cs5 96.5(2) . 8_556 ?
O21 V4 Cs5 165.7(2) 6_556 8_556 ?
O11 V4 Cs5 45.2(2) . 8_556 ?
V1 V4 Cs5 67.69(6) . 8_556 ?
V9 V4 Cs5 135.84(7) 6_556 8_556 ?
Cs3 V4 Cs5 79.88(4) . 8_556 ?
O4 V4 Cs2 59.7(3) . . ?
O12 V4 Cs2 102.7(2) . . ?
O18 V4 Cs2 92.1(2) . . ?
O21 V4 Cs2 47.0(2) 6_556 . ?
O11 V4 Cs2 165.3(2) . . ?
V1 V4 Cs2 140.95(7) . . ?
V9 V4 Cs2 65.83(5) 6_556 . ?
Cs3 V4 Cs2 75.28(4) . . ?
Cs5 V4 Cs2 120.05(5) 8_556 . ?
O4 V4 Cs1 57.2(3) . . ?
O12 V4 Cs1 163.3(2) . . ?
O18 V4 Cs1 47.9(2) . . ?
O21 V4 Cs1 94.4(2) 6_556 . ?
O11 V4 Cs1 101.6(2) . . ?
V1 V4 Cs1 139.52(7) . . ?
V9 V4 Cs1 68.74(5) 6_556 . ?
Cs3 V4 Cs1 115.00(5) . . ?
Cs5 V4 Cs1 73.26(4) 8_556 . ?
Cs2 V4 Cs1 69.80(4) . . ?
O5 V5 O13 104.7(4) . . ?
O5 V5 O20 106.3(4) . 6_556 ?
O13 V5 O20 148.8(3) . 6_556 ?
O5 V5 O12 104.4(4) . . ?
O13 V5 O12 83.8(3) . . ?
O20 V5 O12 91.9(3) 6_556 . ?
O5 V5 O19 106.6(4) . . ?
O13 V5 O19 89.1(3) . . ?
O20 V5 O19 78.8(3) 6_556 . ?
O12 V5 O19 149.0(3) . . ?
O5 V5 V1 107.1(3) . . ?
O13 V5 V1 42.0(2) . . ?
O20 V5 V1 128.3(2) 6_556 . ?
O12 V5 V1 41.9(2) . . ?
O19 V5 V1 126.0(2) . . ?
O5 V5 V7 113.5(3) . 6_556 ?
O13 V5 V7 121.8(3) . 6_556 ?
O20 V5 V7 39.3(2) 6_556 6_556 ?
O12 V5 V7 123.9(2) . 6_556 ?
O19 V5 V7 39.6(2) . 6_556 ?
V1 V5 V7 139.37(8) . 6_556 ?
O5 V5 Cs5 57.1(3) . . ?
O13 V5 Cs5 48.1(2) . . ?
O20 V5 Cs5 160.6(2) 6_556 . ?
O12 V5 Cs5 101.7(2) . . ?
O19 V5 Cs5 95.6(2) . . ?
V1 V5 Cs5 69.97(6) . . ?
V7 V5 Cs5 133.28(7) 6_556 . ?
O5 V5 Cs3 55.8(3) . . ?
O13 V5 Cs3 99.9(2) . . ?
O20 V5 Cs3 100.2(2) 6_556 . ?
O12 V5 Cs3 48.8(2) . . ?
O19 V5 Cs3 161.7(2) . . ?
V1 V5 Cs3 68.94(6) . . ?
V7 V5 Cs3 137.62(7) 6_556 . ?
Cs5 V5 Cs3 79.24(4) . . ?
O5 V5 Cs2 59.4(3) . 5_565 ?
O13 V5 Cs2 163.0(2) . 5_565 ?
O20 V5 Cs2 47.0(2) 6_556 5_565 ?
O12 V5 Cs2 105.2(2) . 5_565 ?
O19 V5 Cs2 90.0(2) . 5_565 ?
V1 V5 Cs2 143.71(8) . 5_565 ?
V7 V5 Cs2 65.36(5) 6_556 5_565 ?
Cs5 V5 Cs2 115.15(5) . 5_565 ?
Cs3 V5 Cs2 76.68(4) . 5_565 ?
O6 V6 O14 106.6(4) . 6_556 ?
O6 V6 O19 108.8(4) . 6_556 ?
O14 V6 O19 94.9(3) 6_556 6_556 ?
O6 V6 O14 106.9(4) . . ?
O14 V6 O14 81.3(4) 6_556 . ?
O19 V6 O14 143.7(3) 6_556 . ?
O6 V6 O15 108.3(4) . . ?
O14 V6 O15 143.9(3) 6_556 . ?
O19 V6 O15 82.7(3) 6_556 . ?
O14 V6 O15 79.9(3) . . ?
O6 V6 V7 113.7(4) . . ?
O14 V6 V7 127.7(2) 6_556 . ?
O19 V6 V7 41.8(2) 6_556 . ?
O14 V6 V7 115.3(2) . . ?
O15 V6 V7 41.0(2) . . ?
O6 V6 V6 111.4(3) . 6_556 ?
O14 V6 V6 41.3(2) 6_556 6_556 ?
O19 V6 V6 127.0(2) 6_556 6_556 ?
O14 V6 V6 40.0(2) . 6_556 ?
O15 V6 V6 114.6(2) . 6_556 ?
V7 V6 V6 133.96(6) . 6_556 ?
O6 V6 V2 114.8(4) . . ?
O14 V6 V2 114.3(2) 6_556 . ?
O19 V6 V2 115.5(2) 6_556 . ?
O14 V6 V2 39.8(2) . . ?
O15 V6 V2 40.2(2) . . ?
V7 V6 V2 77.32(7) . . ?
V6 V6 V2 76.10(9) 6_556 . ?
O6 V6 Cs1 54.8(4) . 6_546 ?
O14 V6 Cs1 51.9(2) 6_556 6_546 ?
O19 V6 Cs1 106.9(2) 6_556 6_546 ?
O14 V6 Cs1 99.0(2) . 6_546 ?
O15 V6 Cs1 162.2(2) . 6_546 ?
V7 V6 Cs1 145.62(8) . 6_546 ?
V6 V6 Cs1 72.01(6) 6_556 6_546 ?
V2 V6 Cs1 136.77(7) . 6_546 ?
O6 V6 Cs1 59.1(3) . 1_545 ?
O14 V6 Cs1 94.6(2) 6_556 1_545 ?
O19 V6 Cs1 166.4(2) 6_556 1_545 ?
O14 V6 Cs1 47.8(2) . 1_545 ?
O15 V6 Cs1 95.2(2) . 1_545 ?
V7 V6 Cs1 134.25(8) . 1_545 ?
V6 V6 Cs1 66.00(5) 6_556 1_545 ?
V2 V6 Cs1 68.85(5) . 1_545 ?
Cs1 V6 Cs1 71.86(4) 6_546 1_545 ?
O7 V7 O15 107.4(4) . . ?
O7 V7 O16 105.9(4) . . ?
O15 V7 O16 94.1(3) . . ?
O7 V7 O19 109.4(4) . 6_556 ?
O15 V7 O19 83.7(3) . 6_556 ?
O16 V7 O19 143.6(3) . 6_556 ?
O7 V7 O20 107.3(4) . . ?
O15 V7 O20 144.9(3) . . ?
O16 V7 O20 82.0(3) . . ?
O19 V7 O20 79.6(3) 6_556 . ?
O7 V7 V6 113.7(3) . . ?
O15 V7 V6 42.8(2) . . ?
O16 V7 V6 127.7(2) . . ?
O19 V7 V6 41.0(2) 6_556 . ?
O20 V7 V6 115.3(2) . . ?
O7 V7 V8 110.8(3) . . ?
O15 V7 V8 127.5(2) . . ?
O16 V7 V8 41.6(2) . . ?
O19 V7 V8 114.8(2) 6_556 . ?
O20 V7 V8 40.4(2) . . ?
V6 V7 V8 134.77(9) . . ?
O7 V7 V5 116.2(3) . 6_556 ?
O15 V7 V5 116.6(3) . 6_556 ?
O16 V7 V5 114.2(2) . 6_556 ?
O19 V7 V5 40.2(2) 6_556 6_556 ?
O20 V7 V5 39.5(2) . 6_556 ?
V6 V7 V5 77.40(7) . 6_556 ?
V8 V7 V5 76.13(7) . 6_556 ?
O7 V7 Cs4 60.8(3) . . ?
O15 V7 Cs4 80.6(2) . . ?
O16 V7 Cs4 54.4(2) . . ?
O19 V7 Cs4 157.3(2) 6_556 . ?
O20 V7 Cs4 122.2(2) . . ?
V6 V7 Cs4 121.03(7) . . ?
V8 V7 Cs4 87.83(6) . . ?
V5 V7 Cs4 161.45(7) 6_556 . ?
O7 V7 Cs2 56.4(3) . 2_565 ?
O15 V7 Cs2 162.3(2) . 2_565 ?
O16 V7 Cs2 97.3(2) . 2_565 ?
O19 V7 Cs2 94.9(2) 6_556 2_565 ?
O20 V7 Cs2 50.9(2) . 2_565 ?
V6 V7 Cs2 132.80(8) . 2_565 ?
V8 V7 Cs2 69.06(5) . 2_565 ?
V5 V7 Cs2 70.70(6) 6_556 2_565 ?
Cs4 V7 Cs2 95.07(5) . 2_565 ?
O8 V8 O21 107.9(4) . . ?
O8 V8 O20 106.3(4) . . ?
O21 V8 O20 95.4(3) . . ?
O8 V8 O17 110.8(4) . . ?
O21 V8 O17 80.8(3) . . ?
O20 V8 O17 142.0(3) . . ?
O8 V8 O16 110.7(4) . . ?
O21 V8 O16 140.9(3) . . ?
O20 V8 O16 80.1(3) . . ?
O17 V8 O16 79.7(3) . . ?
O8 V8 V9 114.4(3) . . ?
O21 V8 V9 40.4(2) . . ?
O20 V8 V9 126.5(2) . . ?
O17 V8 V9 40.5(2) . . ?
O16 V8 V9 114.0(2) . . ?
O8 V8 V7 113.1(3) . . ?
O21 V8 V7 125.9(2) . . ?
O20 V8 V7 40.4(2) . . ?
O17 V8 V7 114.0(2) . . ?
O16 V8 V7 39.7(2) . . ?
V9 V8 V7 132.11(8) . . ?
O8 V8 V3 118.8(3) . . ?
O21 V8 V3 112.9(2) . . ?
O20 V8 V3 112.8(2) . . ?
O17 V8 V3 40.0(2) . . ?
O16 V8 V3 39.8(2) . . ?
V9 V8 V3 76.28(7) . . ?
V7 V8 V3 75.81(7) . . ?
O8 V8 Cs2 56.3(3) . 6_556 ?
O21 V8 Cs2 51.8(2) . 6_556 ?
O20 V8 Cs2 111.3(2) . 6_556 ?
O17 V8 Cs2 96.0(2) . 6_556 ?
O16 V8 Cs2 164.0(2) . 6_556 ?
V9 V8 Cs2 69.09(6) . 6_556 ?
V7 V8 Cs2 149.60(7) . 6_556 ?
V3 V8 Cs2 134.56(7) . 6_556 ?
O8 V8 Cs2 56.9(3) . 2_565 ?
O21 V8 Cs2 112.2(2) . 2_565 ?
O20 V8 Cs2 49.5(2) . 2_565 ?
O17 V8 Cs2 163.7(2) . 2_565 ?
O16 V8 Cs2 94.3(2) . 2_565 ?
V9 V8 Cs2 150.93(7) . 2_565 ?
V7 V8 Cs2 67.10(5) . 2_565 ?
V3 V8 Cs2 132.79(7) . 2_565 ?
Cs2 V8 Cs2 85.56(4) 6_556 2_565 ?
O9 V9 O18 107.7(4) . . ?
O9 V9 O17 108.2(4) . . ?
O18 V9 O17 94.5(3) . . ?
O9 V9 O21 107.2(4) . . ?
O18 V9 O21 144.2(3) . . ?
O17 V9 O21 82.1(3) . . ?
O9 V9 O18 106.0(4) . 6_556 ?
O18 V9 O18 83.2(3) . 6_556 ?
O17 V9 O18 144.7(3) . 6_556 ?
O21 V9 O18 79.7(3) . 6_556 ?
O9 V9 V9 111.6(3) . 6_556 ?
O18 V9 V9 42.5(2) . 6_556 ?
O17 V9 V9 128.2(3) . 6_556 ?
O21 V9 V9 115.0(2) . 6_556 ?
O18 V9 V9 40.8(2) 6_556 6_556 ?
O9 V9 V8 112.3(3) . . ?
O18 V9 V8 127.7(2) . . ?
O17 V9 V8 41.8(2) . . ?
O21 V9 V8 40.4(2) . . ?
O18 V9 V8 115.2(2) 6_556 . ?
V9 V9 V8 134.96(6) 6_556 . ?
O9 V9 V4 113.2(3) . 6_556 ?
O18 V9 V4 115.8(2) . 6_556 ?
O17 V9 V4 115.6(2) . 6_556 ?
O21 V9 V4 40.0(2) . 6_556 ?
O18 V9 V4 39.7(2) 6_556 6_556 ?
V9 V9 V4 76.78(9) 6_556 6_556 ?
V8 V9 V4 77.13(7) . 6_556 ?
O9 V9 Cs2 56.7(3) . 6_556 ?
O18 V9 Cs2 163.6(2) . 6_556 ?
O17 V9 Cs2 95.5(2) . 6_556 ?
O21 V9 Cs2 50.6(2) . 6_556 ?
O18 V9 Cs2 95.9(2) 6_556 6_556 ?
V9 V9 Cs2 134.00(10) 6_556 6_556 ?
V8 V9 Cs2 67.48(5) . 6_556 ?
V4 V9 Cs2 70.96(6) 6_556 6_556 ?
O9 V9 Cs1 55.6(3) . . ?
O18 V9 Cs1 52.2(2) . . ?
O17 V9 Cs1 106.9(2) . . ?
O21 V9 Cs1 162.1(2) . . ?
O18 V9 Cs1 99.4(2) 6_556 . ?
V9 V9 Cs1 72.00(5) 6_556 . ?
V8 V9 Cs1 145.39(8) . . ?
V4 V9 Cs1 136.95(7) 6_556 . ?
Cs2 V9 Cs1 112.21(5) 6_556 . ?
O9 V9 Cs1 57.1(3) . 6_556 ?
O18 V9 Cs1 96.3(2) . 6_556 ?
O17 V9 Cs1 163.9(3) . 6_556 ?
O21 V9 Cs1 95.8(2) . 6_556 ?
O18 V9 Cs1 49.0(2) 6_556 6_556 ?
V9 V9 Cs1 67.06(5) 6_556 6_556 ?
V8 V9 Cs1 133.60(7) . 6_556 ?
V4 V9 Cs1 69.78(6) 6_556 6_556 ?
Cs2 V9 Cs1 71.45(4) 6_556 6_556 ?
Cs1 V9 Cs1 71.11(4) . 6_556 ?
V1 O1 Cs1 172.2(5) . 8_546 ?
V1 O1 Cs3 97.1(4) . . ?
Cs1 O1 Cs3 90.1(2) 8_546 . ?
V1 O1 Cs5 91.6(4) . . ?
Cs1 O1 Cs5 91.3(2) 8_546 . ?
Cs3 O1 Cs5 91.9(2) . . ?
V1 O1 Cs5 91.4(4) . 8_556 ?
Cs1 O1 Cs5 84.8(2) 8_546 8_556 ?
Cs3 O1 Cs5 94.7(2) . 8_556 ?
Cs5 O1 Cs5 172.3(3) . 8_556 ?
V2 O2 Cs3 149.9(5) . 8_546 ?
V2 O2 Cs5 99.9(4) . . ?
Cs3 O2 Cs5 107.4(2) 8_546 . ?
V2 O2 Cs1 102.3(4) . 1_545 ?
Cs3 O2 Cs1 92.0(2) 8_546 1_545 ?
Cs5 O2 Cs1 86.5(2) . 1_545 ?
V3 O3 Cs5 101.4(4) . 8_556 ?
V3 O3 Cs4 97.3(4) . . ?
Cs5 O3 Cs4 150.3(3) 8_556 . ?
V4 O4 Cs3 98.5(4) . . ?
V4 O4 Cs5 95.6(3) . 8_556 ?
Cs3 O4 Cs5 95.5(2) . 8_556 ?
V4 O4 Cs2 97.1(3) . . ?
Cs3 O4 Cs2 90.0(2) . . ?
Cs5 O4 Cs2 165.3(3) 8_556 . ?
V4 O4 Cs1 100.5(4) . . ?
Cs3 O4 Cs1 160.4(3) . . ?
Cs5 O4 Cs1 87.2(2) 8_556 . ?
Cs2 O4 Cs1 83.1(2) . . ?
V5 O5 Cs5 98.5(4) . . ?
V5 O5 Cs3 100.8(4) . . ?
Cs5 O5 Cs3 97.9(2) . . ?
V5 O5 Cs2 97.1(4) . 5_565 ?
Cs5 O5 Cs2 158.9(3) . 5_565 ?
Cs3 O5 Cs2 93.0(2) . 5_565 ?
V6 O6 Cs1 102.3(4) . 6_546 ?
V6 O6 Cs1 98.7(4) . 1_545 ?
Cs1 O6 Cs1 87.0(2) 6_546 1_545 ?
V7 O7 Cs2 99.7(4) . 2_565 ?
V7 O7 Cs4 94.6(3) . . ?
Cs2 O7 Cs4 118.2(3) 2_565 . ?
V8 O8 Cs3 143.9(4) . 2_565 ?
V8 O8 Cs2 99.6(4) . 6_556 ?
Cs3 O8 Cs2 103.1(2) 2_565 6_556 ?
V8 O8 Cs2 99.2(4) . 2_565 ?
Cs3 O8 Cs2 100.7(2) 2_565 2_565 ?
Cs2 O8 Cs2 106.8(2) 6_556 2_565 ?
V9 O9 Cs2 99.6(4) . 6_556 ?
V9 O9 Cs1 101.4(4) . . ?
Cs2 O9 Cs1 158.8(3) 6_556 . ?
V9 O9 Cs1 100.6(4) . 6_556 ?
Cs2 O9 Cs1 86.7(2) 6_556 6_556 ?
Cs1 O9 Cs1 86.6(2) . 6_556 ?
V2 O10 V1 96.6(3) . . ?
V2 O10 V3 143.4(4) . . ?
V1 O10 V3 97.2(3) . . ?
V1 O11 V3 98.8(3) . . ?
V1 O11 V4 96.6(3) . . ?
V3 O11 V4 144.4(4) . . ?
V1 O11 Cs5 105.5(3) . 8_556 ?
V3 O11 Cs5 99.1(3) . 8_556 ?
V4 O11 Cs5 107.4(3) . 8_556 ?
V1 O12 V4 98.1(4) . . ?
V1 O12 V5 95.7(3) . . ?
V4 O12 V5 145.0(4) . . ?
V1 O12 Cs3 103.3(3) . . ?
V4 O12 Cs3 104.4(3) . . ?
V5 O12 Cs3 103.4(3) . . ?
V5 O13 V1 96.0(4) . . ?
V5 O13 V2 146.3(4) . . ?
V1 O13 V2 97.5(3) . . ?
V5 O13 Cs5 103.4(3) . . ?
V1 O13 Cs5 105.9(3) . . ?
V2 O13 Cs5 102.2(3) . . ?
V6 O14 V2 142.8(4) 6_556 . ?
V6 O14 V6 98.7(4) 6_556 . ?
V2 O14 V6 100.1(3) . . ?
V6 O14 Cs1 100.1(3) 6_556 1_545 ?
V2 O14 Cs1 105.4(3) . 1_545 ?
V6 O14 Cs1 105.3(3) . 1_545 ?
V7 O15 V2 144.1(4) . . ?
V7 O15 V6 96.3(4) . . ?
V2 O15 V6 99.3(3) . . ?
V7 O16 V3 143.0(4) . . ?
V7 O16 V8 98.7(3) . . ?
V3 O16 V8 99.8(3) . . ?
V7 O16 Cs4 96.2(3) . . ?
V3 O16 Cs4 92.9(3) . . ?
V8 O16 Cs4 135.1(3) . . ?
V9 O17 V3 141.8(4) . . ?
V9 O17 V8 97.8(4) . . ?
V3 O17 V8 99.8(3) . . ?
V9 O18 V4 144.1(4) . . ?
V9 O18 V9 96.8(3) . 6_556 ?
V4 O18 V9 99.8(3) . 6_556 ?
V9 O18 Cs1 100.4(3) . . ?
V4 O18 Cs1 106.0(3) . . ?
V9 O18 Cs1 104.0(3) 6_556 . ?
V6 O19 V7 97.3(3) 6_556 6_556 ?
V6 O19 V5 143.6(4) 6_556 . ?
V7 O19 V5 100.2(4) 6_556 . ?
V8 O20 V7 99.2(3) . . ?
V8 O20 V5 141.8(4) . 6_556 ?
V7 O20 V5 101.2(3) . 6_556 ?
V8 O20 Cs2 102.0(3) . 2_565 ?
V7 O20 Cs2 100.0(3) . 2_565 ?
V5 O20 Cs2 105.8(3) 6_556 2_565 ?
V8 O21 V9 99.2(3) . . ?
V8 O21 V4 143.9(4) . 6_556 ?
V9 O21 V4 100.7(3) . 6_556 ?
V8 O21 Cs2 99.4(3) . 6_556 ?
V9 O21 Cs2 101.1(3) . 6_556 ?
V4 O21 Cs2 105.9(3) 6_556 6_556 ?
Cs4 O22A Cs3 94.0(4) . 2_565 ?
Cs4 O22A Cs2 112.0(4) . 2_565 ?
Cs3 O22A Cs2 86.8(3) 2_565 2_565 ?
Cs4 O22B Cs2 108.4(9) . 2_565 ?
Cs3 O23 Cs4 99.1(4) . 2_564 ?
Cs1 O24 Cs5 92.8(4) 1_545 . ?
Cs1 O24 Cs2 92.2(4) 1_545 1_545 ?
Cs5 O24 Cs2 175.0(6) . 1_545 ?
Cs5 O26 Cs1 98.1(12) 1_565 8_556 ?
Cs5 O26 Cs3 93.9(10) 1_565 1_565 ?
Cs1 O26 Cs3 84.8(10) 8_556 1_565 ?
Cs1 O29 Cs3 96.6(15) 8_546 . ?

loop_
_geom_bond_atom_site_label_1
_geom_bond_atom_site_label_2
_geom_bond_distance
_geom_bond_site_symmetry_2
_geom_bond_publ_flag
Cs1 O29 3.03(6) 8_556 ?
Cs1 O24 3.16(2) 1_565 ?
Cs1 O14 3.198(8) 1_565 ?
Cs1 O18 3.256(7) . ?
Cs1 O1 3.317(9) 8_556 ?
Cs1 O6 3.346(9) 6_566 ?
Cs1 O9 3.412(9) . ?
Cs1 O2 3.512(10) 1_565 ?
Cs1 O26 3.37(4) 8_546 ?
Cs1 O9 3.575(9) 6_556 ?
Cs1 O4 3.603(10) . ?
Cs1 O6 3.614(9) 1_565 ?
Cs2 O20 3.081(7) 2_564 ?
Cs2 O21 3.122(7) 6_556 ?
Cs2 O25A 3.22(3) 5_575 ?
Cs2 O8 3.306(9) 6_556 ?
Cs2 O7 3.301(9) 2_564 ?
Cs2 O8 3.361(9) 2_564 ?
Cs2 O9 3.360(9) 6_556 ?
Cs2 O24 3.44(2) 1_565 ?
Cs2 O5 3.521(9) 5_565 ?
Cs2 O22B 3.56(4) 2_564 ?
Cs2 O4 3.575(8) . ?
Cs2 O22A 3.675(15) 2_564 ?
Cs3 O28 3.06(4) . ?
Cs3 O8 3.097(9) 2_564 ?
Cs3 O12 3.115(7) . ?
Cs3 O2 3.154(8) 8_556 ?
Cs3 O23 3.14(2) . ?
Cs3 O29 3.39(6) . ?
Cs3 O5 3.393(10) . ?
Cs3 O4 3.463(9) . ?
Cs3 O1 3.467(10) . ?
Cs3 O22A 3.56(2) 2_564 ?
Cs3 O26 3.74(4) 1_545 ?
Cs3 V1 4.011(2) . ?
Cs4 O16 3.143(7) . ?
Cs4 O16 3.143(7) 7_556 ?
Cs4 O22A 3.216(15) . ?
Cs4 O22A 3.216(15) 7_556 ?
Cs4 O3 3.224(8) . ?
Cs4 O3 3.224(8) 7_556 ?
Cs4 O7 3.364(9) . ?
Cs4 O7 3.364(9) 7_556 ?
Cs4 O23 3.38(2) 2_565 ?
Cs4 O23 3.38(2) 8_546 ?
Cs4 O22B 3.49(4) . ?
Cs4 O22B 3.49(4) 7_556 ?
Cs5 O13 2.985(7) . ?
Cs5 O11 3.005(7) 8_546 ?
Cs5 O3 3.168(8) 8_546 ?
Cs5 O26 3.16(4) 1_545 ?
Cs5 O24 3.27(2) . ?
Cs5 O2 3.281(9) . ?
Cs5 O5 3.314(9) . ?
Cs5 O4 3.542(9) 8_546 ?
Cs5 O25B 3.58(3) 1_545 ?
Cs5 O1 3.568(10) . ?
Cs5 O1 3.583(10) 8_546 ?
Cs5 V3 3.820(2) 8_546 ?
V1 O1 1.634(9) . ?
V1 O12 1.910(8) . ?
V1 O11 1.919(8) . ?
V1 O13 1.917(8) . ?
V1 O10 1.946(8) . ?
V1 V5 2.847(3) . ?
V1 V4 2.885(3) . ?
V1 V2 2.900(3) . ?
V1 V3 2.922(3) . ?
V1 Cs5 3.974(2) 8_556 ?
V2 O2 1.599(8) . ?
V2 O10 1.937(8) . ?
V2 O14 1.940(8) . ?
V2 O13 1.940(8) . ?
V2 O15 1.953(8) . ?
V2 V6 2.986(3) . ?
V2 Cs1 4.158(2) 1_545 ?
V3 O3 1.601(8) . ?
V3 O11 1.930(7) . ?
V3 O16 1.945(8) . ?
V3 O10 1.951(8) . ?
V3 O17 1.955(8) . ?
V3 V8 2.996(3) . ?
V3 Cs5 3.820(2) 8_556 ?
V4 O4 1.629(8) . ?
V4 O12 1.911(8) . ?
V4 O18 1.928(8) . ?
V4 O21 1.948(7) 6_556 ?
V4 O11 1.946(7) . ?
V4 V9 2.976(3) 6_556 ?
V4 Cs5 4.040(2) 8_556 ?
V5 O5 1.626(8) . ?
V5 O13 1.914(8) . ?
V5 O20 1.933(8) 6_556 ?
V5 O12 1.931(8) . ?
V5 O19 1.957(8) . ?
V5 V7 2.983(3) 6_556 ?
V5 Cs2 4.057(2) 5_565 ?
V6 O6 1.594(8) . ?
V6 O14 1.907(8) 6_556 ?
V6 O19 1.901(8) 6_556 ?
V6 O14 1.955(8) . ?
V6 O15 1.965(8) . ?
V6 V7 2.876(3) . ?
V6 V6 2.930(4) 6_556 ?
V6 Cs1 4.000(2) 6_546 ?
V6 Cs1 4.165(2) 1_545 ?
V7 O7 1.607(8) . ?
V7 O15 1.896(8) . ?
V7 O16 1.900(8) . ?
V7 O19 1.931(8) 6_556 ?
V7 O20 1.928(8) . ?
V7 V8 2.938(3) . ?
V7 V5 2.983(3) 6_556 ?
V7 Cs2 3.908(2) 2_565 ?
V8 O8 1.628(9) . ?
V8 O21 1.917(8) . ?
V8 O20 1.931(8) . ?
V8 O17 1.961(8) . ?
V8 O16 1.972(8) . ?
V8 V9 2.918(3) . ?
V8 Cs2 3.921(2) 6_556 ?
V8 Cs2 3.962(2) 2_565 ?
V9 O9 1.619(8) . ?
V9 O18 1.898(8) . ?
V9 O17 1.911(8) . ?
V9 O21 1.916(8) . ?
V9 O18 1.961(8) 6_556 ?
V9 V9 2.885(4) 6_556 ?
V9 V4 2.976(3) 6_556 ?
V9 Cs2 3.965(2) 6_556 ?
V9 Cs1 4.187(2) 6_556 ?
O1 Cs1 3.317(9) 8_546 ?
O1 Cs5 3.583(10) 8_556 ?
O2 Cs3 3.154(8) 8_546 ?
O2 Cs1 3.512(10) 1_545 ?
O3 Cs5 3.168(8) 8_556 ?
O4 Cs5 3.542(8) 8_556 ?
O5 Cs2 3.521(9) 5_565 ?
O6 Cs1 3.346(9) 6_546 ?
O6 Cs1 3.614(9) 1_545 ?
O7 Cs2 3.301(9) 2_565 ?
O8 Cs3 3.097(9) 2_565 ?
O8 Cs2 3.306(9) 6_556 ?
O8 Cs2 3.361(9) 2_565 ?
O9 Cs2 3.360(9) 6_556 ?
O9 Cs1 3.575(9) 6_556 ?
O11 Cs5 3.005(7) 8_556 ?
O14 V6 1.907(8) 6_556 ?
O14 Cs1 3.198(8) 1_545 ?
O18 V9 1.961(8) 6_556 ?
O19 V6 1.901(8) 6_556 ?
O19 V7 1.931(8) 6_556 ?
O20 V5 1.933(8) 6_556 ?
O20 Cs2 3.081(7) 2_565 ?
O21 V4 1.948(7) 6_556 ?
O21 Cs2 3.122(7) 6_556 ?
O22A Cs3 3.56(2) 2_565 ?
O22A Cs2 3.675(15) 2_565 ?
O22B Cs2 3.56(4) 2_565 ?
O23 Cs4 3.38(2) 2_564 ?
O24 Cs1 3.16(2) 1_545 ?
O24 Cs2 3.44(2) 1_545 ?
O25A Cs2 3.22(3) 5_575 ?
O25B Cs5 3.58(3) 1_565 ?
O26 Cs5 3.16(4) 1_565 ?
O26 Cs1 3.37(4) 8_556 ?
O26 Cs3 3.74(4) 1_565 ?
O29 Cs1 3.03(6) 8_546 ?
